data_1547080
loop_
_publ_author_name
'Lvov, Andrey G.'
'Milevsky, Nikita A.'
'Yanina, Anna M.'
'Kachala, Vadim V.'
'Shirinian, Valerii Z.'

_publ_section_title
;
 Aerobic Dimerization of Ethyl 4-Thienyl-3-ketobutanoate toward a
 Modifiable Photochromic Diarylethene Precursor.
;
_journal_issue 16
_journal_name_full 'Organic letters'
_journal_page_first 4395
_journal_page_last 4398
_journal_paper_doi 10.1021/acs.orglett.7b02143
_journal_volume 19
_journal_year 2017
_chemical_formula_moiety 'C19 H22 O2 S2'
_chemical_formula_sum 'C19 H22 O2 S2'
_chemical_formula_weight 346.48
_space_group_crystal_system monoclinic
_space_group_IT_number 14
_space_group_name_Hall '-P 2ybc'
_space_group_name_H-M_alt 'P 1 21/c 1'
_symmetry_space_group_name_Hall '-P 2ybc'
_symmetry_space_group_name_H-M 'P 1 21/c 1'
_atom_sites_solution_hydrogens geom
_audit_creation_method SHELXL-2014/6
_cell_angle_alpha 90
_cell_angle_beta 100.234(7)
_cell_angle_gamma 90
_cell_formula_units_Z 4
_cell_length_a 11.401(3)
_cell_length_b 9.001(2)
_cell_length_c 17.228(5)
_cell_measurement_reflns_used 1350
_cell_measurement_temperature 120(2)
_cell_measurement_theta_max 25.23
_cell_measurement_theta_min 3
_cell_volume 1739.8(8)
_computing_cell_refinement 'Bruker SAINT'
_computing_data_collection 'Bruker APEX II'
_computing_data_reduction 'Bruker SAINT'
_computing_molecular_graphics 'Bruker SHELXTL'
_computing_publication_material 'Bruker SHELXTL'
_computing_structure_refinement 'SHELXL-97 (Sheldrick, 1997)'
_computing_structure_solution 'SHELXS-97 (Sheldrick, 1997)'
_diffrn_ambient_temperature 120(2)
_diffrn_measured_fraction_theta_full 0.997
_diffrn_measured_fraction_theta_max 0.998
_diffrn_measurement_device_type 'Bruker APEX II CCD area detector''
_diffrn_measurement_method 'omega scans'
_diffrn_radiation_type MoK\a
_diffrn_radiation_wavelength 0.71073
_diffrn_reflns_av_R_equivalents 0.0677
_diffrn_reflns_av_unetI/netI 0.0810
_diffrn_reflns_Laue_measured_fraction_full 0.997
_diffrn_reflns_Laue_measured_fraction_max 0.998
_diffrn_reflns_limit_h_max 14
_diffrn_reflns_limit_h_min -15
_diffrn_reflns_limit_k_max 11
_diffrn_reflns_limit_k_min -11
_diffrn_reflns_limit_l_max 19
_diffrn_reflns_limit_l_min -22
_diffrn_reflns_number 11141
_diffrn_reflns_point_group_measured_fraction_full 0.997
_diffrn_reflns_point_group_measured_fraction_max 0.998
_diffrn_reflns_theta_full 25.242
_diffrn_reflns_theta_max 28.000
_diffrn_reflns_theta_min 2.403
_exptl_absorpt_coefficient_mu 0.313
_exptl_absorpt_correction_type multi-scan
_exptl_absorpt_process_details SADABS
_exptl_crystal_colour colorless
_exptl_crystal_density_diffrn 1.323
_exptl_crystal_description prism
_exptl_crystal_F_000 736
_exptl_crystal_size_max 0.310
_exptl_crystal_size_mid 0.200
_exptl_crystal_size_min 0.190
_exptl_transmission_factor_max 0.943
_exptl_transmission_factor_min 0.909
_refine_diff_density_max 0.586
_refine_diff_density_min -0.362
_refine_diff_density_rms 0.087
_refine_ls_extinction_method none
_refine_ls_goodness_of_fit_ref 1.041
_refine_ls_hydrogen_treatment constr
_refine_ls_matrix_type full
_refine_ls_number_parameters 214
_refine_ls_number_reflns 4197
_refine_ls_number_restraints 0
_refine_ls_restrained_S_all 1.041
_refine_ls_R_factor_all 0.0928
_refine_ls_R_factor_gt 0.0599
_refine_ls_shift/su_max 0.001
_refine_ls_shift/su_mean 0.000
_refine_ls_structure_factor_coef Fsqd
_refine_ls_weighting_details 'w=1/[\s^2^(Fo^2^)+(0.0715P)^2^+1.4345P] where P=(Fo^2^+2Fc^2^)/3'
_refine_ls_weighting_scheme calc
_refine_ls_wR_factor_gt 0.1459
_refine_ls_wR_factor_ref 0.1641
_reflns_Friedel_coverage 0.000
_reflns_number_gt 2897
_reflns_number_total 4197
_reflns_threshold_expression I>2\s(I)
_cod_data_source_file ol7b02143_si_001.cif
_cod_data_source_block 2
_cod_original_cell_volume 1739.9(8)
_cod_database_code 1547080
_shelx_space_group_comment
;
The symmetry employed for this shelxl refinement is uniquely defined
by the following loop, which should always be used as a source of
symmetry information in preference to the above space-group names.
They are only intended as comments.
;
_shelx_estimated_absorpt_t_min 0.909
_shelx_estimated_absorpt_t_max 0.943
_shelxl_version_number 2014/6

loop_
_space_group_symop_operation_xyz
'x, y, z'
'-x, y+1/2, -z+1/2'
'-x, -y, -z'
'x, -y-1/2, z-1/2'

loop_
_atom_site_label
_atom_site_type_symbol
_atom_site_fract_x
_atom_site_fract_y
_atom_site_fract_z
_atom_site_U_iso_or_equiv
_atom_site_adp_type
_atom_site_occupancy
_atom_site_site_symmetry_order
_atom_site_calc_flag
_atom_site_refinement_flags_posn
_atom_site_refinement_flags_adp
S1 S 0.10038(7) 0.79471(9) 0.72057(5) 0.0203(2) Uani 1 1 d . .
S2 S 0.09865(7) 0.41374(9) 0.43152(5) 0.0219(2) Uani 1 1 d . .
O1 O 0.5303(2) 0.3634(2) 0.56454(13) 0.0218(5) Uani 1 1 d . .
O2 O 0.53817(19) 0.8511(2) 0.66211(13) 0.0213(5) Uani 1 1 d . .
C1 C 0.3831(3) 0.6567(3) 0.63590(17) 0.0145(6) Uani 1 1 d . .
C2 C 0.3807(3) 0.5370(3) 0.58881(17) 0.0154(6) Uani 1 1 d . .
C3 C 0.5034(3) 0.4784(3) 0.59340(17) 0.0164(6) Uani 1 1 d . .
C4 C 0.5886(3) 0.5858(3) 0.64254(19) 0.0194(6) Uani 1 1 d . .
H4A H 0.6394 0.6358 0.6095 0.023 Uiso 1 1 calc R U
H4B H 0.6406 0.5327 0.6859 0.023 Uiso 1 1 calc R U
C5 C 0.5107(3) 0.6989(3) 0.67568(18) 0.0178(6) Uani 1 1 d . .
C6 C 0.5303(3) 0.8940(4) 0.5822(2) 0.0275(8) Uani 1 1 d . .
H6A H 0.5406 1.0018 0.5792 0.041 Uiso 1 1 calc R U
H6B H 0.4521 0.8660 0.5524 0.041 Uiso 1 1 calc R U
H6C H 0.5929 0.8439 0.5597 0.041 Uiso 1 1 calc R U
C7 C 0.5219(3) 0.6893(4) 0.76473(18) 0.0221(7) Uani 1 1 d . .
H7A H 0.5036 0.5880 0.7796 0.033 Uiso 1 1 calc R U
H7B H 0.4658 0.7589 0.7823 0.033 Uiso 1 1 calc R U
H7C H 0.6034 0.7150 0.7897 0.033 Uiso 1 1 calc R U
C8 C 0.2819(3) 0.7361(3) 0.65889(17) 0.0155(6) Uani 1 1 d . .
C9 C 0.1974(3) 0.6666(3) 0.69312(18) 0.0177(6) Uani 1 1 d . .
C10 C 0.1712(3) 0.9436(3) 0.68519(18) 0.0179(6) Uani 1 1 d . .
C11 C 0.2657(3) 0.8942(3) 0.65507(18) 0.0171(6) Uani 1 1 d . .
H11A H 0.3171 0.9588 0.6332 0.021 Uiso 1 1 calc R U
C12 C 0.1848(3) 0.5053(3) 0.7107(2) 0.0260(7) Uani 1 1 d . .
H12A H 0.1433 0.4945 0.7556 0.039 Uiso 1 1 calc R U
H12B H 0.2640 0.4599 0.7237 0.039 Uiso 1 1 calc R U
H12C H 0.1389 0.4558 0.6644 0.039 Uiso 1 1 calc R U
C13 C 0.1250(3) 1.0981(3) 0.6903(2) 0.0216(7) Uani 1 1 d . .
H13A H 0.0420 1.1029 0.6631 0.032 Uiso 1 1 calc R U
H13B H 0.1734 1.1672 0.6653 0.032 Uiso 1 1 calc R U
H13C H 0.1295 1.1255 0.7458 0.032 Uiso 1 1 calc R U
C14 C 0.2800(3) 0.4647(3) 0.53830(17) 0.0158(6) Uani 1 1 d . .
C15 C 0.1953(3) 0.5379(3) 0.48540(18) 0.0191(6) Uani 1 1 d . .
C16 C 0.1714(3) 0.2616(3) 0.47888(19) 0.0201(7) Uani 1 1 d . .
C17 C 0.2648(3) 0.3064(3) 0.53276(18) 0.0179(6) Uani 1 1 d . .
H17A H 0.3166 0.2389 0.5646 0.021 Uiso 1 1 calc R U
C18 C 0.1812(3) 0.7008(3) 0.4684(2) 0.0248(7) Uani 1 1 d . .
H18A H 0.1435 0.7153 0.4132 0.037 Uiso 1 1 calc R U
H18B H 0.2597 0.7486 0.4778 0.037 Uiso 1 1 calc R U
H18C H 0.1312 0.7452 0.5029 0.037 Uiso 1 1 calc R U
C19 C 0.1295(3) 0.1061(3) 0.4575(2) 0.0264(7) Uani 1 1 d . .
H19A H 0.0432 0.1001 0.4554 0.040 Uiso 1 1 calc R U
H19B H 0.1697 0.0367 0.4973 0.040 Uiso 1 1 calc R U
H19C H 0.1483 0.0802 0.4058 0.040 Uiso 1 1 calc R U

loop_
_atom_site_aniso_label
_atom_site_aniso_U_11
_atom_site_aniso_U_22
_atom_site_aniso_U_33
_atom_site_aniso_U_23
_atom_site_aniso_U_13
_atom_site_aniso_U_12
S1 0.0190(4) 0.0169(4) 0.0272(4) -0.0007(3) 0.0099(3) 0.0005(3)
S2 0.0199(4) 0.0187(4) 0.0251(4) -0.0040(3) -0.0014(3) -0.0009(3)
O1 0.0262(12) 0.0170(11) 0.0233(12) -0.0009(9) 0.0073(10) 0.0043(9)
O2 0.0244(12) 0.0167(11) 0.0226(12) -0.0005(9) 0.0036(9) -0.0040(9)
C1 0.0152(15) 0.0144(14) 0.0135(13) 0.0021(11) 0.0021(11) 0.0007(11)
C2 0.0174(15) 0.0144(14) 0.0148(14) 0.0015(11) 0.0036(12) 0.0013(11)
C3 0.0183(16) 0.0169(15) 0.0149(14) 0.0029(12) 0.0051(12) 0.0013(12)
C4 0.0150(15) 0.0210(16) 0.0222(16) -0.0029(13) 0.0037(12) -0.0003(12)
C5 0.0175(16) 0.0162(15) 0.0195(15) -0.0005(12) 0.0030(12) -0.0008(11)
C6 0.032(2) 0.0262(18) 0.0265(18) 0.0018(14) 0.0113(15) 0.0002(14)
C7 0.0216(17) 0.0218(16) 0.0207(16) -0.0013(13) -0.0019(13) 0.0017(12)
C8 0.0161(15) 0.0149(14) 0.0150(14) -0.0002(11) 0.0013(12) 0.0017(11)
C9 0.0177(15) 0.0151(15) 0.0202(15) -0.0028(12) 0.0028(12) 0.0007(11)
C10 0.0177(16) 0.0143(15) 0.0208(15) -0.0008(12) 0.0015(13) 0.0006(11)
C11 0.0189(16) 0.0138(14) 0.0189(15) -0.0015(12) 0.0040(12) 0.0003(11)
C12 0.0243(18) 0.0169(16) 0.040(2) 0.0050(14) 0.0137(15) 0.0004(13)
C13 0.0245(17) 0.0154(15) 0.0259(17) -0.0031(13) 0.0074(14) 0.0040(12)
C14 0.0184(16) 0.0135(14) 0.0170(14) -0.0044(12) 0.0070(12) -0.0013(11)
C15 0.0179(16) 0.0177(15) 0.0210(15) -0.0038(12) 0.0019(13) -0.0001(12)
C16 0.0210(17) 0.0167(15) 0.0226(16) -0.0019(12) 0.0041(13) -0.0016(12)
C17 0.0197(16) 0.0166(15) 0.0176(15) -0.0013(12) 0.0042(12) 0.0007(12)
C18 0.0265(18) 0.0167(16) 0.0286(17) 0.0021(14) -0.0022(14) 0.0022(13)
C19 0.037(2) 0.0134(15) 0.0273(18) -0.0020(13) 0.0012(15) -0.0046(13)

loop_
_atom_type_symbol
_atom_type_description
_atom_type_scat_dispersion_real
_atom_type_scat_dispersion_imag
_atom_type_scat_source
C C 0.0033 0.0016 'International Tables Vol C Tables 4.2.6.8 and 6.1.1.4'
H H 0.0000 0.0000 'International Tables Vol C Tables 4.2.6.8 and 6.1.1.4'
O O 0.0106 0.0060 'International Tables Vol C Tables 4.2.6.8 and 6.1.1.4'
S S 0.1246 0.1234 'International Tables Vol C Tables 4.2.6.8 and 6.1.1.4'

loop_
_geom_angle_atom_site_label_1
_geom_angle_atom_site_label_2
_geom_angle_atom_site_label_3
_geom_angle
C9 S1 C10 93.40(15)
C15 S2 C16 92.99(15)
C6 O2 C5 116.2(2)
C2 C1 C8 128.2(3)
C2 C1 C5 112.4(3)
C8 C1 C5 119.0(3)
C1 C2 C14 130.1(3)
C1 C2 C3 109.5(3)
C14 C2 C3 120.4(3)
O1 C3 C2 125.9(3)
O1 C3 C4 126.1(3)
C2 C3 C4 107.9(3)
C3 C4 C5 106.0(2)
C3 C4 H4A 110.5
C5 C4 H4A 110.5
C3 C4 H4B 110.5
C5 C4 H4B 110.5
H4A C4 H4B 108.7
O2 C5 C7 103.7(2)
O2 C5 C4 114.7(3)
C7 C5 C4 112.9(3)
O2 C5 C1 112.3(2)
C7 C5 C1 109.8(3)
C4 C5 C1 103.6(2)
O2 C6 H6A 109.5
O2 C6 H6B 109.5
H6A C6 H6B 109.5
O2 C6 H6C 109.5
H6A C6 H6C 109.5
H6B C6 H6C 109.5
C5 C7 H7A 109.5
C5 C7 H7B 109.5
H7A C7 H7B 109.5
C5 C7 H7C 109.5
H7A C7 H7C 109.5
H7B C7 H7C 109.5
C9 C8 C11 112.3(3)
C9 C8 C1 122.7(3)
C11 C8 C1 124.8(3)
C8 C9 C12 129.2(3)
C8 C9 S1 110.4(2)
C12 C9 S1 120.3(2)
C11 C10 C13 129.9(3)
C11 C10 S1 109.5(2)
C13 C10 S1 120.6(2)
C10 C11 C8 114.4(3)
C10 C11 H11A 122.8
C8 C11 H11A 122.8
C9 C12 H12A 109.5
C9 C12 H12B 109.5
H12A C12 H12B 109.5
C9 C12 H12C 109.5
H12A C12 H12C 109.5
H12B C12 H12C 109.5
C10 C13 H13A 109.5
C10 C13 H13B 109.5
H13A C13 H13B 109.5
C10 C13 H13C 109.5
H13A C13 H13C 109.5
H13B C13 H13C 109.5
C15 C14 C17 111.7(3)
C15 C14 C2 124.5(3)
C17 C14 C2 123.6(3)
C14 C15 C18 129.7(3)
C14 C15 S2 110.7(2)
C18 C15 S2 119.6(2)
C17 C16 C19 128.8(3)
C17 C16 S2 110.1(2)
C19 C16 S2 121.1(2)
C16 C17 C14 114.5(3)
C16 C17 H17A 122.7
C14 C17 H17A 122.7
C15 C18 H18A 109.5
C15 C18 H18B 109.5
H18A C18 H18B 109.5
C15 C18 H18C 109.5
H18A C18 H18C 109.5
H18B C18 H18C 109.5
C16 C19 H19A 109.5
C16 C19 H19B 109.5
H19A C19 H19B 109.5
C16 C19 H19C 109.5
H19A C19 H19C 109.5
H19B C19 H19C 109.5

loop_
_geom_bond_atom_site_label_1
_geom_bond_atom_site_label_2
_geom_bond_distance
S1 C9 1.722(3)
S1 C10 1.730(3)
S2 C15 1.721(3)
S2 C16 1.729(3)
O1 C3 1.212(4)
O2 C6 1.417(4)
O2 C5 1.433(4)
C1 C2 1.347(4)
C1 C8 1.470(4)
C1 C5 1.541(4)
C2 C14 1.464(4)
C2 C3 1.484(4)
C3 C4 1.518(4)
C4 C5 1.527(4)
C4 H4A 0.9900
C4 H4B 0.9900
C5 C7 1.519(4)
C6 H6A 0.9800
C6 H6B 0.9800
C6 H6C 0.9800
C7 H7A 0.9800
C7 H7B 0.9800
C7 H7C 0.9800
C8 C9 1.367(4)
C8 C11 1.435(4)
C9 C12 1.495(4)
C10 C11 1.352(4)
C10 C13 1.495(4)
C11 H11A 0.9500
C12 H12A 0.9800
C12 H12B 0.9800
C12 H12C 0.9800
C13 H13A 0.9800
C13 H13B 0.9800
C13 H13C 0.9800
C14 C15 1.373(4)
C14 C17 1.436(4)
C15 C18 1.499(4)
C16 C17 1.345(4)
C16 C19 1.504(4)
C17 H17A 0.9500
C18 H18A 0.9800
C18 H18B 0.9800
C18 H18C 0.9800
C19 H19A 0.9800
C19 H19B 0.9800
C19 H19C 0.9800

loop_
_geom_torsion_atom_site_label_1
_geom_torsion_atom_site_label_2
_geom_torsion_atom_site_label_3
_geom_torsion_atom_site_label_4
_geom_torsion
C8 C1 C2 C14 10.0(5)
C5 C1 C2 C14 -177.2(3)
C8 C1 C2 C3 -170.0(3)
C5 C1 C2 C3 2.8(3)
C1 C2 C3 O1 172.1(3)
C14 C2 C3 O1 -7.9(5)
C1 C2 C3 C4 -6.3(3)
C14 C2 C3 C4 173.7(3)
O1 C3 C4 C5 -171.2(3)
C2 C3 C4 C5 7.2(3)
C6 O2 C5 C7 -177.8(3)
C6 O2 C5 C4 58.6(3)
C6 O2 C5 C1 -59.3(3)
C3 C4 C5 O2 -128.1(3)
C3 C4 C5 C7 113.3(3)
C3 C4 C5 C1 -5.4(3)
C2 C1 C5 O2 126.1(3)
C8 C1 C5 O2 -60.4(4)
C2 C1 C5 C7 -119.1(3)
C8 C1 C5 C7 54.4(4)
C2 C1 C5 C4 1.8(3)
C8 C1 C5 C4 175.3(3)
C2 C1 C8 C9 54.8(5)
C5 C1 C8 C9 -117.6(3)
C2 C1 C8 C11 -131.2(3)
C5 C1 C8 C11 56.5(4)
C11 C8 C9 C12 -177.7(3)
C1 C8 C9 C12 -3.0(5)
C11 C8 C9 S1 -0.4(3)
C1 C8 C9 S1 174.4(2)
C10 S1 C9 C8 0.7(2)
C10 S1 C9 C12 178.3(3)
C9 S1 C10 C11 -0.9(2)
C9 S1 C10 C13 178.8(3)
C13 C10 C11 C8 -178.8(3)
S1 C10 C11 C8 0.8(3)
C9 C8 C11 C10 -0.3(4)
C1 C8 C11 C10 -174.9(3)
C1 C2 C14 C15 49.2(5)
C3 C2 C14 C15 -130.8(3)
C1 C2 C14 C17 -137.2(3)
C3 C2 C14 C17 42.8(4)
C17 C14 C15 C18 -176.7(3)
C2 C14 C15 C18 -2.4(5)
C17 C14 C15 S2 0.8(3)
C2 C14 C15 S2 175.1(2)
C16 S2 C15 C14 -0.4(2)
C16 S2 C15 C18 177.5(3)
C15 S2 C16 C17 -0.2(3)
C15 S2 C16 C19 -179.5(3)
C19 C16 C17 C14 179.9(3)
S2 C16 C17 C14 0.7(3)
C15 C14 C17 C16 -1.0(4)
C2 C14 C17 C16 -175.4(3)
